data_2201820
loop_
_publ_author_name
'Christopher L. Brown'
'Joel F. Heagney'
'David J. Young'
'Peter C. Healy'

_publ_section_title
;
 Methyl 2,5-dihydroxybenzoate
;
_journal_issue 5
_journal_name_full 'Acta Crystallographica Section E'
_journal_page_first o630
_journal_page_last o631
_journal_paper_doi 10.1107/S1600536803007347
_journal_volume 59
_journal_year 2003
_chemical_formula_iupac 'C8 H8 O4'
_chemical_formula_moiety 'C8 H8 O4'
_chemical_formula_sum 'C8 H8 O4'
_chemical_formula_weight 168.14
_chemical_name_systematic
;
Methyl 2,5-dihydroxybenzoate
;
_space_group_IT_number 14
_symmetry_cell_setting monoclinic
_symmetry_space_group_name_Hall '-P 2yn'
_symmetry_space_group_name_H-M 'P 1 21/n 1'
_atom_sites_solution_hydrogens geom
_atom_sites_solution_primary direct
_atom_sites_solution_secondary difmap
_cell_angle_alpha 90
_cell_angle_beta 96.406(12)
_cell_angle_gamma 90
_cell_formula_units_Z 4
_cell_length_a 12.316(2)
_cell_length_b 12.986(2)
_cell_length_c 4.8795(6)
_cell_measurement_reflns_used 25
_cell_measurement_temperature 295
_cell_measurement_theta_max 17.2
_cell_measurement_theta_min 12.6
_cell_volume 775.5(2)
_computing_cell_refinement 'MSC/AFC7 Diffractometer Control Software for Windows'
_computing_data_collection
;
MSC/AFC7 Diffractometer Control Software for Windows
(Molecular Structure Corporation, 1999)
;
_computing_data_reduction 'TEXSAN for Windows (Molecular Structure Corporation, 1997-2001)'
_computing_molecular_graphics 'ORTEP-3 (Farrugia, 1997)'
_computing_publication_material 'TEXSAN for Windows and PLATON (Spek, 1980-2001)'
_computing_structure_refinement 'TEXSAN for Windows and SHELXL97 (Sheldrick, 1997)'
_computing_structure_solution 'TEXSAN for Windows'
_diffrn_ambient_temperature 295
_diffrn_measured_fraction_theta_full 0.999
_diffrn_measured_fraction_theta_max 0.999
_diffrn_measurement_device 'Rigaku AFC-7R'
_diffrn_measurement_method \w--2\q
_diffrn_radiation_monochromator graphite
_diffrn_radiation_source 'Rigaku rotating anode'
_diffrn_radiation_type 'Mo K\a'
_diffrn_radiation_wavelength 0.71069
_diffrn_reflns_av_R_equivalents 0.0293
_diffrn_reflns_av_sigmaI/netI 0.0336
_diffrn_reflns_limit_h_max 15
_diffrn_reflns_limit_h_min -7
_diffrn_reflns_limit_k_max 16
_diffrn_reflns_limit_k_min 0
_diffrn_reflns_limit_l_max 6
_diffrn_reflns_limit_l_min -6
_diffrn_reflns_number 2012
_diffrn_reflns_reduction_process
;
 ?
;
_diffrn_reflns_theta_full 27.50
_diffrn_reflns_theta_max 27.50
_diffrn_reflns_theta_min 3.14
_diffrn_standards_decay_% 0.45
_diffrn_standards_interval_count 150
_diffrn_standards_number 3
_exptl_absorpt_coefficient_mu 0.117
_exptl_absorpt_correction_type none
_exptl_crystal_colour colorless
_exptl_crystal_density_diffrn 1.440
_exptl_crystal_density_method 'not measured'
_exptl_crystal_description prismatic
_exptl_crystal_F_000 352
_exptl_crystal_size_max 0.400
_exptl_crystal_size_mid 0.300
_exptl_crystal_size_min 0.300
_refine_diff_density_max 0.231
_refine_diff_density_min -0.191
_refine_ls_extinction_coef 0.033(9)
_refine_ls_extinction_expression FC^*^=KFC[1+0.001XFC^2^\L^3^/SIN(2\Q)]^-1/4^
_refine_ls_extinction_method SHELXL97
_refine_ls_goodness_of_fit_ref 1.034
_refine_ls_hydrogen_treatment noref
_refine_ls_matrix_type full
_refine_ls_number_parameters 110
_refine_ls_number_reflns 1784
_refine_ls_number_restraints 0
_refine_ls_restrained_S_all 1.034
_refine_ls_R_factor_all 0.0614
_refine_ls_R_factor_gt 0.0443
_refine_ls_shift/su_max <0.001
_refine_ls_shift/su_mean 0.000
_refine_ls_structure_factor_coef Fsqd
_refine_ls_weighting_details 'calc w = 1/[\s^2^(Fo^2^)+(0.092P)^2^+0.1P] where P = (Fo^2^+2Fc^2^)/3'
_refine_ls_weighting_scheme calc
_refine_ls_wR_factor_gt 0.1261
_refine_ls_wR_factor_ref 0.1395
_reflns_number_gt 1353
_reflns_number_total 1784
_reflns_threshold_expression I>2\s(I)
_cod_data_source_file bt6260.cif
_cod_data_source_block I
_cod_original_sg_symbol_H-M 'P 21/n'
_cod_database_code 2201820
_cod_database_fobs_code 2201820

loop_
_symmetry_equiv_pos_as_xyz
x,y,z
1/2-x,1/2+y,1/2-z
-x,-y,-z
1/2+x,1/2-y,1/2+z

loop_
_atom_site_aniso_label
_atom_site_aniso_U_11
_atom_site_aniso_U_22
_atom_site_aniso_U_33
_atom_site_aniso_U_12
_atom_site_aniso_U_13
_atom_site_aniso_U_23
O21 0.0335(6) 0.0668(8) 0.0614(7) -0.0041(5) 0.0093(5) -0.0160(6)
O51 0.0422(6) 0.0575(7) 0.0549(7) -0.0028(5) 0.0105(5) -0.0157(5)
O71 0.0438(6) 0.0540(7) 0.0562(7) -0.0041(5) 0.0083(5) -0.0130(5)
O72 0.0373(6) 0.0459(6) 0.0538(6) 0.0008(4) 0.0163(5) -0.0093(5)
C1 0.0334(7) 0.0378(7) 0.0382(7) 0.0029(5) 0.0096(5) 0.0054(6)
C2 0.0317(7) 0.0471(8) 0.0430(7) 0.0014(6) 0.0068(6) 0.0023(6)
C3 0.0329(7) 0.0616(10) 0.0522(9) 0.0042(7) 0.0125(6) -0.0048(8)
C4 0.0406(8) 0.0534(9) 0.0471(8) 0.0075(7) 0.0137(6) -0.0061(7)
C5 0.0378(7) 0.0398(7) 0.0398(7) 0.0027(6) 0.0072(6) 0.0013(6)
C6 0.0315(7) 0.0406(7) 0.0406(7) 0.0024(5) 0.0106(5) 0.0029(6)
C7 0.0359(7) 0.0379(7) 0.0407(7) 0.0015(6) 0.0098(6) 0.0039(6)
C8 0.0533(9) 0.0500(9) 0.0604(10) 0.0048(7) 0.0243(8) -0.0092(8)

loop_
_atom_site_label
_atom_site_fract_x
_atom_site_fract_y
_atom_site_fract_z
_atom_site_U_iso_or_equiv
_atom_site_thermal_displace_type
_atom_site_calc_flag
_atom_site_refinement_flags
_atom_site_occupancy
_atom_site_type_symbol
O21 -0.05155(9) 0.61114(10) 0.3442(3) 0.0536(4) Uani . . 1.000 O
O51 0.23480(9) 0.86979(10) 0.9592(3) 0.0512(4) Uani . . 1.000 O
O71 0.11486(9) 0.53975(9) 0.1116(2) 0.0511(4) Uani . . 1.000 O
O72 0.28205(8) 0.60082(8) 0.2479(2) 0.0448(3) Uani . . 1.000 O
C1 0.13566(11) 0.67001(11) 0.4560(3) 0.0360(4) Uani . . 1.000 C
C2 0.02443(11) 0.67113(12) 0.4920(3) 0.0404(4) Uani . . 1.000 C
C3 -0.01199(12) 0.73664(14) 0.6876(3) 0.0483(5) Uani . . 1.000 C
C4 0.05920(13) 0.80102(13) 0.8406(3) 0.0464(5) Uani . . 1.000 C
C5 0.16959(12) 0.80239(11) 0.8026(3) 0.0389(4) Uani . . 1.000 C
C6 0.20744(11) 0.73648(11) 0.6123(3) 0.0371(4) Uani . . 1.000 C
C7 0.17441(12) 0.59739(11) 0.2548(3) 0.0378(4) Uani . . 1.000 C
C8 0.32540(15) 0.52997(14) 0.0596(4) 0.0532(5) Uani . . 1.000 C
H3 -0.08710 0.73670 0.71650 0.0580 Uiso . . 1.000 H
H4 0.03290 0.84520 0.97400 0.0560 Uiso . . 1.000 H
H6 0.28280 0.73620 0.58740 0.0440 Uiso . . 1.000 H
H8A 0.29750 0.54690 -0.12430 0.0640 Uiso . . 1.000 H
H8B 0.30430 0.46180 0.09990 0.0640 Uiso . . 1.000 H
H8C 0.40280 0.53470 0.07910 0.0640 Uiso . . 1.000 H
H21 -0.02210 0.58030 0.21680 0.0640 Uiso . . 1.000 H
H51 0.29860 0.86940 0.90670 0.0610 Uiso . . 1.000 H

loop_
_atom_type_symbol
_atom_type_description
_atom_type_scat_dispersion_real
_atom_type_scat_dispersion_imag
_atom_type_scat_source
O O 0.0106 0.0060 'International Tables Vol C Tables 4.2.6.8 and 6.1.1.4'
H H 0.0000 0.0000 'International Tables Vol C Tables 4.2.6.8 and 6.1.1.4'
C C 0.0033 0.0016 'International Tables Vol C Tables 4.2.6.8 and 6.1.1.4'

loop_
_geom_angle_atom_site_label_1
_geom_angle_atom_site_label_2
_geom_angle_atom_site_label_3
_geom_angle
_geom_angle_publ_flag
C7 O72 C8 115.78(12) yes
C2 O21 H21 109.36 no
C5 O51 H51 109.43 no
C6 C1 C7 121.62(13) no
C2 C1 C7 118.86(13) no
C2 C1 C6 119.51(13) no
O21 C2 C3 117.31(13) yes
O21 C2 C1 123.50(13) yes
C1 C2 C3 119.19(14) no
C2 C3 C4 120.77(14) no
C3 C4 C5 120.66(14) no
C4 C5 C6 119.29(14) no
O51 C5 C4 117.16(13) yes
O51 C5 C6 123.55(13) yes
C1 C6 C5 120.56(13) no
O72 C7 C1 113.07(12) yes
O71 C7 O72 123.09(13) yes
O71 C7 C1 123.84(14) yes
C2 C3 H3 119.74 no
C4 C3 H3 119.49 no
C3 C4 H4 119.64 no
C5 C4 H4 119.70 no
C1 C6 H6 119.68 no
C5 C6 H6 119.76 no
O72 C8 H8A 109.45 no
O72 C8 H8B 109.46 no
O72 C8 H8C 109.48 no
H8A C8 H8B 109.44 no
H8A C8 H8C 109.45 no
H8B C8 H8C 109.55 no

loop_
_geom_bond_atom_site_label_1
_geom_bond_atom_site_label_2
_geom_bond_site_symmetry_1
_geom_bond_site_symmetry_2
_geom_bond_distance
_geom_bond_publ_flag
O21 C2 . . 1.361(2) yes
O51 C5 . . 1.363(2) yes
O71 C7 . . 1.2133(18) yes
O72 C7 . . 1.3306(18) yes
O72 C8 . . 1.444(2) yes
O21 H21 . . 0.8536 no
O51 H51 . . 0.8532 no
C1 C7 . . 1.478(2) no
C1 C2 . . 1.4005(19) no
C1 C6 . . 1.399(2) no
C2 C3 . . 1.390(2) no
C3 C4 . . 1.371(2) no
C4 C5 . . 1.393(2) no
C5 C6 . . 1.382(2) no
C3 H3 . . 0.9512 no
C4 H4 . . 0.9512 no
C6 H6 . . 0.9494 no
C8 H8A . . 0.9502 no
C8 H8B . . 0.9494 no
C8 H8C . . 0.9494 no

loop_
_geom_contact_atom_site_label_1
_geom_contact_atom_site_label_2
_geom_contact_distance
_geom_contact_site_symmetry_2
_geom_contact_publ_flag
O21 O71 2.6205(17) . no
O21 O71 3.0012(18) 3_565 no
O21 O51 2.7622(17) 4_464 no
O51 C8 3.283(2) 2_556 no
O51 C7 3.404(2) 2_556 no
O51 C8 3.296(2) 2_555 no
O51 O21 2.7622(17) 4_565 no
O71 O71 3.0934(16) 3_565 no
O71 O21 3.0012(18) 3_565 no
O71 O21 2.6205(17) . no
O72 C3 3.338(2) 4_564 no
O21 H51 1.9206 4_464 no
O51 H8A 2.8237 2_555 no
O51 H3 2.7723 4_565 no
O51 H8B 2.5533 2_556 no
O71 H21 1.8919 . no
O71 H8B 2.5497 . no
O71 H21 2.4279 3_565 no
O71 H8A 2.6403 . no
O72 H6 2.4149 . no
O72 H3 2.6698 4_564 no
C1 C4 3.488(2) 1_554 no
C3 O72 3.338(2) 4_465 no
C4 C1 3.488(2) 1_556 no
C4 C7 3.529(2) 1_556 no
C5 C8 3.448(2) 2_555 no
C5 C7 3.454(2) 1_556 no
C7 C5 3.454(2) 1_554 no
C7 C4 3.529(2) 1_554 no
C7 O51 3.404(2) 2_546 no
C8 C5 3.448(2) 2_545 no
C8 O51 3.296(2) 2_545 no
C8 O51 3.283(2) 2_546 no
C2 H51 2.8156 4_464 no
C3 H51 2.9160 4_464 no
C4 H8C 3.0563 4_465 no
C5 H8B 2.8960 2_555 no
C6 H8A 2.9368 1_556 no
C7 H21 2.4168 . no
H3 O51 2.7723 4_464 no
H3 O72 2.6698 4_465 no
H3 H6 2.5717 4_465 no
H3 H51 2.3854 4_464 no
H6 O72 2.4149 . no
H6 H51 2.3216 . no
H6 H3 2.5717 4_564 no
H8A O71 2.6403 . no
H8A C6 2.9368 1_554 no
H8A O51 2.8237 2_545 no
H8B O71 2.5497 . no
H8B O51 2.5533 2_546 no
H8B C5 2.8960 2_545 no
H8C C4 3.0563 4_564 no
H21 O71 1.8919 . no
H21 C7 2.4168 . no
H21 O71 2.4279 3_565 no
H21 H51 2.5726 4_464 no
H51 H6 2.3216 . no
H51 O21 1.9206 4_565 no
H51 C2 2.8156 4_565 no
H51 C3 2.9160 4_565 no
H51 H3 2.3854 4_565 no
H51 H21 2.5726 4_565 no

loop_
_geom_hbond_atom_site_label_D
_geom_hbond_atom_site_label_H
_geom_hbond_atom_site_label_A
_geom_hbond_site_symmetry_A
_geom_hbond_distance_DH
_geom_hbond_distance_HA
_geom_hbond_distance_DA
_geom_hbond_angle_DHA
_geom_hbond_publ_flag
O21 H21 O71 . 0.85 1.89 2.6205(17) 142 yes
O21 H21 O71 3_565 0.85 2.43 3.0012(18) 125 yes
O51 H51 O21 4_565 0.85 1.92 2.7622(17) 169 yes
C8 H8B O51 2_546 0.95 2.55 3.283(2) 134 yes

loop_
_geom_torsion_atom_site_label_1
_geom_torsion_atom_site_label_2
_geom_torsion_atom_site_label_3
_geom_torsion_atom_site_label_4
_geom_torsion
_geom_torsion_publ_flag
C8 O72 C7 O71 -0.8(2) no
C8 O72 C7 C1 178.67(13) no
C6 C1 C2 O21 178.27(14) no
C6 C1 C2 C3 -1.6(2) no
C6 C1 C7 O72 1.9(2) no
C7 C1 C2 O21 -2.4(2) no
C7 C1 C2 C3 177.78(14) no
C2 C1 C6 C5 0.5(2) no
C7 C1 C6 C5 -178.84(14) no
C2 C1 C7 O71 2.0(2) no
C2 C1 C7 O72 -177.40(13) no
C6 C1 C7 O71 -178.64(14) no
O21 C2 C3 C4 -178.62(15) no
C1 C2 C3 C4 1.2(2) no
C2 C3 C4 C5 0.2(2) no
C3 C4 C5 O51 178.89(15) no
C3 C4 C5 C6 -1.3(2) no
O51 C5 C6 C1 -179.26(14) no
C4 C5 C6 C1 0.9(2) no

loop_
_cod_related_entry_id
_cod_related_entry_database
_cod_related_entry_code
1 ChemSpider 67629
